data_4033479
loop_
_publ_author_name
'Tatsuta, Kuniaki'
'Sekine, Daisuke'
'Hayama, Shinichi'
'Kataoka, Yasuhiro'
'Hayashi, Shinya'
'Hosokawa, Seijiro'

_publ_section_title
;
 Total Synthesis and Structural Determination of XR774, a Tyrosine Kinase
 Inhibitor.
;
_journal_issue 13
_journal_name_full 'The Journal of organic chemistry'
_journal_page_first 7010
_journal_page_last 7018
_journal_paper_doi 10.1021/acs.joc.7b02997
_journal_volume 83
_journal_year 2018
_chemical_formula_moiety 'C26 H30 I2 O6'
_chemical_formula_sum 'C26 H30 I2 O6'
_chemical_formula_weight 692.30
_space_group_crystal_system triclinic
_space_group_IT_number 2
_space_group_name_Hall '-P 1'
_space_group_name_H-M_alt 'P -1'
_symmetry_space_group_name_Hall '-P 1'
_symmetry_space_group_name_H-M 'P -1'
_atom_sites_solution_hydrogens geom
_audit_creation_method SHELXL-2014/6
_cell_angle_alpha 93.3776(14)
_cell_angle_beta 101.1847(14)
_cell_angle_gamma 104.6735(13)
_cell_formula_units_Z 2
_cell_length_a 8.34194(18)
_cell_length_b 11.9310(2)
_cell_length_c 14.0513(3)
_cell_measurement_reflns_used 12586
_cell_measurement_temperature 123(2)
_cell_measurement_theta_max 68.23
_cell_measurement_theta_min 3.23
_cell_volume 1318.56(5)
_computing_cell_refinement 'RAPID AUTO'
_computing_data_collection 'RAPID AUTO (Rigaku, ????)'
_computing_data_reduction 'RAPID AUTO'
_computing_structure_refinement 'SHELXL-2014/6 (Sheldrick, 2014)'
_computing_structure_solution 'Il Milione (Burla, et al., 2007)'
_diffrn_ambient_temperature 123(2)
_diffrn_detector_area_resol_mean 10.000
_diffrn_measured_fraction_theta_full 0.981
_diffrn_measured_fraction_theta_max 0.979
_diffrn_measurement_device_type 'Rigaku R-AXIS RAPID'
_diffrn_measurement_method \w
_diffrn_radiation_type CuK\a
_diffrn_radiation_wavelength 1.54187
_diffrn_reflns_av_R_equivalents 0.1008
_diffrn_reflns_av_unetI/netI 0.1009
_diffrn_reflns_Laue_measured_fraction_full 0.981
_diffrn_reflns_Laue_measured_fraction_max 0.979
_diffrn_reflns_limit_h_max 10
_diffrn_reflns_limit_h_min -10
_diffrn_reflns_limit_k_max 14
_diffrn_reflns_limit_k_min -14
_diffrn_reflns_limit_l_max 16
_diffrn_reflns_limit_l_min -16
_diffrn_reflns_number 14917
_diffrn_reflns_point_group_measured_fraction_full 0.981
_diffrn_reflns_point_group_measured_fraction_max 0.979
_diffrn_reflns_theta_full 67.687
_diffrn_reflns_theta_max 68.229
_diffrn_reflns_theta_min 3.227
_exptl_absorpt_coefficient_mu 19.046
_exptl_absorpt_correction_T_max 0.264
_exptl_absorpt_correction_T_min 0.016
_exptl_absorpt_correction_type numerical
_exptl_crystal_colour colorless
_exptl_crystal_density_diffrn 1.744
_exptl_crystal_density_method 'not measured'
_exptl_crystal_description platelet
_exptl_crystal_F_000 680
_exptl_crystal_size_max 0.670
_exptl_crystal_size_mid 0.160
_exptl_crystal_size_min 0.070
_refine_diff_density_max 1.060
_refine_diff_density_min -1.593
_refine_diff_density_rms 0.160
_refine_ls_extinction_method none
_refine_ls_goodness_of_fit_ref 1.077
_refine_ls_hydrogen_treatment constr
_refine_ls_matrix_type full
_refine_ls_number_parameters 307
_refine_ls_number_reflns 4724
_refine_ls_number_restraints 0
_refine_ls_restrained_S_all 1.077
_refine_ls_R_factor_all 0.0519
_refine_ls_R_factor_gt 0.0440
_refine_ls_shift/su_max 0.000
_refine_ls_shift/su_mean 0.000
_refine_ls_structure_factor_coef Fsqd
_refine_ls_weighting_details 'w=1/[\s^2^(Fo^2^)+(0.0354P)^2^+1.4202P] where P=(Fo^2^+2Fc^2^)/3'
_refine_ls_weighting_scheme calc
_refine_ls_wR_factor_gt 0.1087
_refine_ls_wR_factor_ref 0.1216
_reflns_Friedel_coverage 0.000
_reflns_number_gt 4026
_reflns_number_total 4724
_reflns_threshold_expression 'I > 2\s(I)'
_cod_data_source_file jo7b02997_si_006.cif
_cod_data_source_block shelxl
_cod_depositor_comments 'Adding full bibliography for 4033477--4033481.cif.'
_cod_original_cell_volume 1318.55(5)
_cod_database_code 4033479
_shelx_space_group_comment
;
The symmetry employed for this shelxl refinement is uniquely defined
by the following loop, which should always be used as a source of
symmetry information in preference to the above space-group names.
They are only intended as comments.
;
_shelx_estimated_absorpt_t_min 0.028
_shelx_estimated_absorpt_t_max 0.349
_shelxl_version_number 2014/6

loop_
_space_group_symop_operation_xyz
'x, y, z'
'-x, -y, -z'

loop_
_atom_site_label
_atom_site_type_symbol
_atom_site_fract_x
_atom_site_fract_y
_atom_site_fract_z
_atom_site_U_iso_or_equiv
_atom_site_adp_type
_atom_site_occupancy
_atom_site_site_symmetry_order
_atom_site_calc_flag
_atom_site_refinement_flags_posn
_atom_site_refinement_flags_adp
I1 I 0.38533(5) 1.02821(3) 0.76151(2) 0.03140(14) Uani 1 1 d . .
I2 I 0.81675(4) 0.87311(3) 0.71697(2) 0.02978(14) Uani 1 1 d . .
O3 O 0.4107(5) 0.7140(3) 0.5109(2) 0.0282(9) Uani 1 1 d . .
O4 O 0.5718(5) 0.5274(3) 0.6705(3) 0.0316(9) Uani 1 1 d . .
O5 O -0.0518(5) 0.2205(3) 0.5841(2) 0.0289(9) Uani 1 1 d . .
O6 O 0.2003(5) 0.7477(3) 1.1038(2) 0.0319(9) Uani 1 1 d . .
O7 O -0.0382(5) 0.7856(4) 1.1486(3) 0.0382(10) Uani 1 1 d . .
O8 O 0.1449(4) 0.3826(3) 0.5517(2) 0.0219(8) Uani 1 1 d . .
C9 C 0.2387(7) 0.8140(4) 1.0287(4) 0.0247(12) Uani 1 1 d . .
C10 C 0.1359(7) 0.4749(4) 0.6132(3) 0.0200(11) Uani 1 1 d . .
C11 C 0.2887(6) 0.5624(4) 0.6450(3) 0.0171(10) Uani 1 1 d . .
C12 C 0.3284(7) 0.9343(4) 0.8789(3) 0.0245(12) Uani 1 1 d . .
C13 C -0.0106(7) 0.4838(4) 0.6422(3) 0.0202(11) Uani 1 1 d . .
H13 H -0.1139 0.4244 0.6199 0.024 Uiso 1 1 calc R U
C14 C 0.3949(6) 0.8392(4) 0.9008(3) 0.0189(11) Uani 1 1 d . .
C15 C 0.4619(6) 0.7487(4) 0.7432(3) 0.0194(11) Uani 1 1 d . .
C16 C 0.5681(6) 0.7613(4) 0.6821(3) 0.0203(11) Uani 1 1 d . .
C17 C 0.3439(7) 0.7772(4) 0.9764(3) 0.0219(11) Uani 1 1 d . .
C18 C 0.1464(7) 0.6662(4) 0.7375(3) 0.0241(12) Uani 1 1 d . .
H18 H 0.1477 0.7314 0.7801 0.029 Uiso 1 1 calc R U
C19 C -0.0042(6) 0.5791(4) 0.7031(3) 0.0204(11) Uani 1 1 d . .
H19 H -0.1047 0.5861 0.7223 0.025 Uiso 1 1 calc R U
C20 C 0.5276(7) 0.6833(4) 0.5859(3) 0.0227(11) Uani 1 1 d . .
H20 H 0.6347 0.6844 0.5636 0.027 Uiso 1 1 calc R U
C21 C -0.0058(6) 0.2927(4) 0.5127(4) 0.0234(11) Uani 1 1 d . .
H21A H -0.0991 0.3277 0.4876 0.028 Uiso 1 1 calc R U
H21B H 0.0118 0.2452 0.4575 0.028 Uiso 1 1 calc R U
C22 C 0.5190(7) 0.4126(4) 0.6992(4) 0.0315(13) Uani 1 1 d . .
H22A H 0.6140 0.3965 0.7441 0.038 Uiso 1 1 calc R U
H22B H 0.4243 0.4080 0.7319 0.038 Uiso 1 1 calc R U
H22C H 0.4826 0.3550 0.6412 0.038 Uiso 1 1 calc R U
C23 C 0.2208(7) 0.9684(4) 0.9293(4) 0.0249(12) Uani 1 1 d . .
H23 H 0.1788 1.0331 0.9123 0.030 Uiso 1 1 calc R U
C24 C 0.1727(7) 0.9075(4) 1.0061(4) 0.0291(13) Uani 1 1 d . .
H24 H 0.0973 0.9294 1.0416 0.035 Uiso 1 1 calc R U
C25 C 0.4429(6) 0.5604(4) 0.6048(3) 0.0198(11) Uani 1 1 d . .
H25 H 0.4080 0.5072 0.5423 0.024 Uiso 1 1 calc R U
C26 C 0.6251(6) 0.7362(4) 0.9084(3) 0.0222(11) Uani 1 1 d . .
H26A H 0.6979 0.7092 0.8694 0.027 Uiso 1 1 calc R U
H26B H 0.6994 0.7845 0.9680 0.027 Uiso 1 1 calc R U
C27 C 0.2941(6) 0.6586(4) 0.7103(3) 0.0175(10) Uani 1 1 d . .
C28 C 0.4035(7) 0.6713(4) 1.0049(4) 0.0292(13) Uani 1 1 d . .
H28A H 0.4752 0.6900 1.0717 0.035 Uiso 1 1 calc R U
H28B H 0.3032 0.6064 1.0062 0.035 Uiso 1 1 calc R U
C29 C 0.5036(7) 0.6308(4) 0.9369(4) 0.0244(12) Uani 1 1 d . .
H29A H 0.4247 0.5848 0.8775 0.029 Uiso 1 1 calc R U
H29B H 0.5690 0.5800 0.9698 0.029 Uiso 1 1 calc R U
C30 C 0.0649(8) 0.1540(5) 0.6134(4) 0.0404(15) Uani 1 1 d . .
H30A H 0.0275 0.1054 0.6630 0.048 Uiso 1 1 calc R U
H30B H 0.0699 0.1042 0.5567 0.048 Uiso 1 1 calc R U
H30C H 0.1777 0.2068 0.6407 0.048 Uiso 1 1 calc R U
C31 C 0.1341(7) 0.7967(5) 1.1769(4) 0.0293(13) Uani 1 1 d . .
H31A H 0.1553 0.7579 1.2366 0.035 Uiso 1 1 calc R U
H31B H 0.1951 0.8804 1.1932 0.035 Uiso 1 1 calc R U
C32 C 0.4706(8) 0.8293(5) 0.4867(4) 0.0371(15) Uani 1 1 d . .
H32A H 0.3851 0.8454 0.4349 0.045 Uiso 1 1 calc R U
H32B H 0.4917 0.8854 0.5446 0.045 Uiso 1 1 calc R U
H32C H 0.5763 0.8365 0.4640 0.045 Uiso 1 1 calc R U
C33 C -0.1382(8) 0.6695(7) 1.1405(5) 0.061(2) Uani 1 1 d . .
H33A H -0.2584 0.6670 1.1204 0.073 Uiso 1 1 calc R U
H33B H -0.1074 0.6215 1.0917 0.073 Uiso 1 1 calc R U
H33C H -0.1183 0.6392 1.2038 0.073 Uiso 1 1 calc R U
C34 C 0.5254(7) 0.8099(4) 0.8486(3) 0.0217(11) Uani 1 1 d . .
H34 H 0.6090 0.8856 0.8454 0.026 Uiso 1 1 calc R U

loop_
_atom_site_aniso_label
_atom_site_aniso_U_11
_atom_site_aniso_U_22
_atom_site_aniso_U_33
_atom_site_aniso_U_23
_atom_site_aniso_U_13
_atom_site_aniso_U_12
I1 0.0376(3) 0.0277(2) 0.0330(2) 0.00901(16) 0.00793(19) 0.01461(18)
I2 0.0216(3) 0.0224(2) 0.0398(2) -0.00789(16) 0.00973(17) -0.00361(17)
O3 0.026(2) 0.0264(19) 0.0258(18) 0.0051(15) 0.0072(16) -0.0057(17)
O4 0.019(2) 0.0208(18) 0.055(2) 0.0016(17) 0.0064(18) 0.0058(16)
O5 0.031(2) 0.0211(18) 0.035(2) 0.0069(15) 0.0105(17) 0.0047(17)
O6 0.040(3) 0.031(2) 0.0277(19) -0.0003(15) 0.0104(18) 0.0131(19)
O7 0.031(3) 0.050(3) 0.040(2) 0.0141(19) 0.0186(19) 0.011(2)
O8 0.021(2) 0.0171(16) 0.0244(17) -0.0033(14) 0.0047(15) 0.0007(15)
C9 0.025(3) 0.026(3) 0.023(3) -0.002(2) 0.005(2) 0.006(2)
C10 0.031(3) 0.014(2) 0.014(2) -0.0026(18) 0.001(2) 0.007(2)
C11 0.020(3) 0.015(2) 0.016(2) -0.0002(18) 0.005(2) 0.003(2)
C12 0.031(3) 0.022(2) 0.017(2) -0.004(2) 0.004(2) 0.003(2)
C13 0.019(3) 0.020(2) 0.020(2) -0.0002(19) 0.004(2) 0.003(2)
C14 0.017(3) 0.012(2) 0.025(2) -0.0054(18) 0.001(2) 0.003(2)
C15 0.016(3) 0.018(2) 0.026(3) -0.0010(19) 0.004(2) 0.008(2)
C16 0.017(3) 0.013(2) 0.026(3) -0.0043(19) 0.004(2) -0.001(2)
C17 0.025(3) 0.020(2) 0.019(2) -0.0044(19) 0.000(2) 0.008(2)
C18 0.024(3) 0.025(3) 0.023(3) -0.004(2) 0.001(2) 0.010(2)
C19 0.014(3) 0.024(2) 0.025(3) 0.006(2) 0.008(2) 0.002(2)
C20 0.016(3) 0.021(2) 0.028(3) -0.005(2) 0.007(2) 0.000(2)
C21 0.018(3) 0.013(2) 0.029(3) 0.001(2) 0.001(2) -0.008(2)
C22 0.030(4) 0.023(3) 0.042(3) 0.006(2) 0.012(3) 0.005(3)
C23 0.026(3) 0.015(2) 0.030(3) -0.003(2) 0.004(2) 0.004(2)
C24 0.029(4) 0.029(3) 0.030(3) -0.011(2) 0.006(3) 0.013(3)
C25 0.012(3) 0.015(2) 0.027(3) -0.0059(19) 0.007(2) -0.005(2)
C26 0.020(3) 0.021(2) 0.024(3) 0.000(2) 0.005(2) 0.004(2)
C27 0.017(3) 0.017(2) 0.014(2) -0.0036(18) -0.0005(19) 0.000(2)
C28 0.040(4) 0.028(3) 0.024(3) 0.003(2) 0.009(2) 0.015(3)
C29 0.027(3) 0.019(2) 0.027(3) 0.002(2) 0.004(2) 0.008(2)
C30 0.043(4) 0.031(3) 0.053(4) 0.016(3) 0.012(3) 0.015(3)
C31 0.027(4) 0.028(3) 0.029(3) -0.004(2) 0.016(3) -0.005(2)
C32 0.034(4) 0.035(3) 0.038(3) 0.005(3) 0.005(3) 0.004(3)
C33 0.030(4) 0.092(6) 0.062(4) 0.041(4) 0.012(3) 0.012(4)
C34 0.025(3) 0.019(2) 0.016(2) -0.0069(19) -0.002(2) 0.004(2)

loop_
_atom_type_symbol
_atom_type_description
_atom_type_scat_dispersion_real
_atom_type_scat_dispersion_imag
_atom_type_scat_source
C C 0.0181 0.0091 'International Tables Vol C Tables 4.2.6.8 and 6.1.1.4'
H H 0.0000 0.0000 'International Tables Vol C Tables 4.2.6.8 and 6.1.1.4'
O O 0.0492 0.0322 'International Tables Vol C Tables 4.2.6.8 and 6.1.1.4'
I I -0.3257 6.8362 'International Tables Vol C Tables 4.2.6.8 and 6.1.1.4'

loop_
_geom_angle_atom_site_label_1
_geom_angle_atom_site_label_2
_geom_angle_atom_site_label_3
_geom_angle
C20 O3 C32 113.2(4)
C25 O4 C22 114.4(4)
C21 O5 C30 112.6(4)
C9 O6 C31 117.9(4)
C31 O7 C33 113.1(5)
C10 O8 C21 118.5(4)
C17 C9 C24 122.5(5)
C17 C9 O6 114.6(4)
C24 C9 O6 122.9(5)
O8 C10 C13 124.3(4)
O8 C10 C11 114.8(4)
C13 C10 C11 120.9(4)
C10 C11 C27 119.2(4)
C10 C11 C25 121.2(4)
C27 C11 C25 119.4(4)
C23 C12 C14 122.6(5)
C23 C12 I1 116.7(4)
C14 C12 I1 120.7(4)
C19 C13 C10 119.1(5)
C19 C13 H13 120.5
C10 C13 H13 120.5
C17 C14 C12 117.3(4)
C17 C14 C34 121.4(4)
C12 C14 C34 121.1(4)
C16 C15 C27 117.0(4)
C16 C15 C34 119.7(5)
C27 C15 C34 122.5(4)
C15 C16 C20 122.2(4)
C15 C16 I2 123.6(4)
C20 C16 I2 113.7(3)
C9 C17 C14 119.7(4)
C9 C17 C28 118.2(4)
C14 C17 C28 122.1(4)
C27 C18 C19 120.6(5)
C27 C18 H18 119.7
C19 C18 H18 119.7
C13 C19 C18 121.3(5)
C13 C19 H19 119.3
C18 C19 H19 119.3
O3 C20 C25 106.6(4)
O3 C20 C16 113.4(4)
C25 C20 C16 107.1(4)
O3 C20 H20 109.9
C25 C20 H20 109.9
C16 C20 H20 109.9
O5 C21 O8 111.1(4)
O5 C21 H21A 109.4
O8 C21 H21A 109.4
O5 C21 H21B 109.4
O8 C21 H21B 109.4
H21A C21 H21B 108.0
O4 C22 H22A 109.5
O4 C22 H22B 109.5
H22A C22 H22B 109.5
O4 C22 H22C 109.5
H22A C22 H22C 109.5
H22B C22 H22C 109.5
C12 C23 C24 119.8(4)
C12 C23 H23 120.1
C24 C23 H23 120.1
C9 C24 C23 118.0(5)
C9 C24 H24 121.0
C23 C24 H24 121.0
O4 C25 C11 114.2(4)
O4 C25 C20 104.7(4)
C11 C25 C20 108.9(4)
O4 C25 H25 109.6
C11 C25 H25 109.6
C20 C25 H25 109.6
C29 C26 C34 110.5(4)
C29 C26 H26A 109.5
C34 C26 H26A 109.5
C29 C26 H26B 109.5
C34 C26 H26B 109.5
H26A C26 H26B 108.1
C18 C27 C11 118.9(4)
C18 C27 C15 124.2(4)
C11 C27 C15 116.9(4)
C29 C28 C17 114.1(4)
C29 C28 H28A 108.7
C17 C28 H28A 108.7
C29 C28 H28B 108.7
C17 C28 H28B 108.7
H28A C28 H28B 107.6
C28 C29 C26 109.9(4)
C28 C29 H29A 109.7
C26 C29 H29A 109.7
C28 C29 H29B 109.7
C26 C29 H29B 109.7
H29A C29 H29B 108.2
O5 C30 H30A 109.5
O5 C30 H30B 109.5
H30A C30 H30B 109.5
O5 C30 H30C 109.5
H30A C30 H30C 109.5
H30B C30 H30C 109.5
O7 C31 O6 113.0(4)
O7 C31 H31A 109.0
O6 C31 H31A 109.0
O7 C31 H31B 109.0
O6 C31 H31B 109.0
H31A C31 H31B 107.8
O3 C32 H32A 109.5
O3 C32 H32B 109.5
H32A C32 H32B 109.5
O3 C32 H32C 109.5
H32A C32 H32C 109.5
H32B C32 H32C 109.5
O7 C33 H33A 109.5
O7 C33 H33B 109.5
H33A C33 H33B 109.5
O7 C33 H33C 109.5
H33A C33 H33C 109.5
H33B C33 H33C 109.5
C14 C34 C26 110.9(4)
C14 C34 C15 117.8(4)
C26 C34 C15 107.7(4)
C14 C34 H34 106.6
C26 C34 H34 106.6
C15 C34 H34 106.6

loop_
_geom_bond_atom_site_label_1
_geom_bond_atom_site_label_2
_geom_bond_distance
I1 C12 2.110(5)
I2 C16 2.110(5)
O3 C20 1.423(6)
O3 C32 1.425(6)
O4 C25 1.427(6)
O4 C22 1.435(5)
O5 C21 1.406(5)
O5 C30 1.421(6)
O6 C9 1.392(6)
O6 C31 1.419(6)
O7 C31 1.384(7)
O7 C33 1.410(7)
O8 C10 1.385(5)
O8 C21 1.419(5)
C9 C17 1.382(7)
C9 C24 1.390(7)
C10 C13 1.387(7)
C10 C11 1.401(6)
C11 C27 1.412(6)
C11 C25 1.507(7)
C12 C23 1.367(7)
C12 C14 1.409(6)
C13 C19 1.366(6)
C13 H13 0.9500
C14 C17 1.402(6)
C14 C34 1.522(7)
C15 C16 1.337(7)
C15 C27 1.503(7)
C15 C34 1.542(6)
C16 C20 1.524(6)
C17 C28 1.518(6)
C18 C27 1.381(7)
C18 C19 1.391(7)
C18 H18 0.9500
C19 H19 0.9500
C20 C25 1.520(6)
C20 H20 1.0000
C21 H21A 0.9900
C21 H21B 0.9900
C22 H22A 0.9800
C22 H22B 0.9800
C22 H22C 0.9800
C23 C24 1.403(7)
C23 H23 0.9500
C24 H24 0.9500
C25 H25 1.0000
C26 C29 1.530(7)
C26 C34 1.536(6)
C26 H26A 0.9900
C26 H26B 0.9900
C28 C29 1.518(7)
C28 H28A 0.9900
C28 H28B 0.9900
C29 H29A 0.9900
C29 H29B 0.9900
C30 H30A 0.9800
C30 H30B 0.9800
C30 H30C 0.9800
C31 H31A 0.9900
C31 H31B 0.9900
C32 H32A 0.9800
C32 H32B 0.9800
C32 H32C 0.9800
C33 H33A 0.9800
C33 H33B 0.9800
C33 H33C 0.9800
C34 H34 1.0000

loop_
_geom_torsion_atom_site_label_1
_geom_torsion_atom_site_label_2
_geom_torsion_atom_site_label_3
_geom_torsion_atom_site_label_4
_geom_torsion
C31 O6 C9 C17 162.9(5)
C31 O6 C9 C24 -18.9(7)
C21 O8 C10 C13 2.1(6)
C21 O8 C10 C11 -177.3(4)
O8 C10 C11 C27 -178.1(4)
C13 C10 C11 C27 2.5(6)
O8 C10 C11 C25 6.7(6)
C13 C10 C11 C25 -172.8(4)
O8 C10 C13 C19 -179.9(4)
C11 C10 C13 C19 -0.5(6)
C23 C12 C14 C17 1.2(7)
I1 C12 C14 C17 -176.6(3)
C23 C12 C14 C34 -175.0(4)
I1 C12 C14 C34 7.2(6)
C27 C15 C16 C20 -3.8(7)
C34 C15 C16 C20 166.1(4)
C27 C15 C16 I2 -175.3(3)
C34 C15 C16 I2 -5.4(6)
C24 C9 C17 C14 3.6(8)
O6 C9 C17 C14 -178.3(4)
C24 C9 C17 C28 -177.7(5)
O6 C9 C17 C28 0.4(7)
C12 C14 C17 C9 -2.9(7)
C34 C14 C17 C9 173.3(4)
C12 C14 C17 C28 178.4(4)
C34 C14 C17 C28 -5.4(7)
C10 C13 C19 C18 -0.9(7)
C27 C18 C19 C13 0.3(7)
C32 O3 C20 C25 178.3(4)
C32 O3 C20 C16 60.8(6)
C15 C16 C20 O3 78.2(6)
I2 C16 C20 O3 -109.6(4)
C15 C16 C20 C25 -39.1(6)
I2 C16 C20 C25 133.2(3)
C30 O5 C21 O8 -67.7(5)
C10 O8 C21 O5 -74.4(5)
C14 C12 C23 C24 0.0(8)
I1 C12 C23 C24 177.9(4)
C17 C9 C24 C23 -2.3(8)
O6 C9 C24 C23 179.7(5)
C12 C23 C24 C9 0.5(8)
C22 O4 C25 C11 60.7(5)
C22 O4 C25 C20 179.7(4)
C10 C11 C25 O4 -105.6(5)
C27 C11 C25 O4 79.1(5)
C10 C11 C25 C20 137.8(4)
C27 C11 C25 C20 -37.5(5)
O3 C20 C25 O4 172.6(4)
C16 C20 C25 O4 -65.8(5)
O3 C20 C25 C11 -64.9(5)
C16 C20 C25 C11 56.8(5)
C19 C18 C27 C11 1.7(7)
C19 C18 C27 C15 179.5(4)
C10 C11 C27 C18 -3.0(6)
C25 C11 C27 C18 172.3(4)
C10 C11 C27 C15 179.0(4)
C25 C11 C27 C15 -5.6(6)
C16 C15 C27 C18 -149.9(5)
C34 C15 C27 C18 40.6(6)
C16 C15 C27 C11 28.0(6)
C34 C15 C27 C11 -141.6(4)
C9 C17 C28 C29 174.2(4)
C14 C17 C28 C29 -7.1(7)
C17 C28 C29 C26 41.1(6)
C34 C26 C29 C28 -64.7(5)
C33 O7 C31 O6 69.2(6)
C9 O6 C31 O7 81.0(5)
C17 C14 C34 C26 -17.1(6)
C12 C14 C34 C26 158.9(4)
C17 C14 C34 C15 107.5(5)
C12 C14 C34 C15 -76.4(6)
C29 C26 C34 C14 51.6(5)
C29 C26 C34 C15 -78.6(5)
C16 C15 C34 C14 153.9(4)
C27 C15 C34 C14 -36.8(6)
C16 C15 C34 C26 -79.9(5)
C27 C15 C34 C26 89.4(5)
